data_7005687
loop_
_publ_author_name
'Welch, Gregory C.'
'Cabrera, Lourdes'
'Chase, Preston A.'
'Hollink, Emily'
'Masuda, Jason D.'
'Wei, Pingrong'
'Stephan, Douglas W.'

_publ_section_title
;
 Tuning Lewis acidity using the reactivity of "frustrated Lewis pairs":
 facile formation of phosphine-boranes and cationic
 phosphonium-boranes.
;
_journal_issue 31
_journal_name_full 'Dalton transactions (Cambridge, England : 2003)'
_journal_page_first 3407
_journal_page_last 3414
_journal_paper_doi 10.1039/b704417h
_journal_year 2007
_chemical_formula_sum 'C27 H22 B F14 P'
_chemical_formula_weight 654.23
_space_group_IT_number 14
_symmetry_cell_setting monoclinic
_symmetry_space_group_name_Hall '-P 2yn'
_symmetry_space_group_name_H-M 'P 1 21/n 1'
_atom_sites_solution_hydrogens geom
_atom_sites_solution_primary direct
_atom_sites_solution_secondary difmap
_audit_creation_method SHELXL-97
_cell_angle_alpha 90.00
_cell_angle_beta 91.0440(10)
_cell_angle_gamma 90.00
_cell_formula_units_Z 4
_cell_length_a 9.3212(7)
_cell_length_b 16.4421(13)
_cell_length_c 17.8541(14)
_cell_measurement_temperature 296(2)
_cell_measurement_theta_max 25.0
_cell_measurement_theta_min 2.0
_cell_volume 2735.9(4)
_computing_structure_refinement 'SHELXL-97 (Sheldrick, 1997)'
_computing_structure_solution 'SHELXS-97 (Sheldrick, 1990)'
_diffrn_ambient_temperature 296(2)
_diffrn_measured_fraction_theta_full 0.999
_diffrn_measured_fraction_theta_max 0.999
_diffrn_radiation_monochromator graphite
_diffrn_radiation_source 'fine-focus sealed tube'
_diffrn_radiation_type MoK\a
_diffrn_radiation_wavelength 0.71073
_diffrn_reflns_av_R_equivalents 0.0327
_diffrn_reflns_av_sigmaI/netI 0.0227
_diffrn_reflns_limit_h_max 11
_diffrn_reflns_limit_h_min -11
_diffrn_reflns_limit_k_max 19
_diffrn_reflns_limit_k_min -19
_diffrn_reflns_limit_l_max 21
_diffrn_reflns_limit_l_min -21
_diffrn_reflns_number 25837
_diffrn_reflns_theta_full 25.00
_diffrn_reflns_theta_max 25.00
_diffrn_reflns_theta_min 1.68
_exptl_absorpt_coefficient_mu 0.214
_exptl_absorpt_correction_T_max 1.000000
_exptl_absorpt_correction_T_min 0.449990
_exptl_absorpt_correction_type empirical
_exptl_crystal_density_diffrn 1.588
_exptl_crystal_density_method 'not measured'
_exptl_crystal_F_000 1320
_exptl_crystal_size_max 0.24
_exptl_crystal_size_mid 0.22
_exptl_crystal_size_min 0.19
_refine_diff_density_max 0.755
_refine_diff_density_min -0.174
_refine_diff_density_rms 0.045
_refine_ls_extinction_method none
_refine_ls_goodness_of_fit_ref 1.065
_refine_ls_hydrogen_treatment mixed
_refine_ls_matrix_type full
_refine_ls_number_parameters 391
_refine_ls_number_reflns 4817
_refine_ls_number_restraints 0
_refine_ls_restrained_S_all 1.065
_refine_ls_R_factor_all 0.0639
_refine_ls_R_factor_gt 0.0460
_refine_ls_shift/su_max 0.000
_refine_ls_shift/su_mean 0.000
_refine_ls_structure_factor_coef Fsqd
_refine_ls_weighting_details 'calc w=1/[\s^2^(Fo^2^)+(0.0706P)^2^+0.8248P] where P=(Fo^2^+2Fc^2^)/3'
_refine_ls_weighting_scheme calc
_refine_ls_wR_factor_gt 0.1222
_refine_ls_wR_factor_ref 0.1376
_reflns_number_gt 3588
_reflns_number_total 4817
_reflns_threshold_expression >2sigma(I)
_cod_data_source_file b704417h.txt
_cod_data_source_block iPr3PC6F4BH(C6F5)2
_cod_original_sg_symbol_H-M P21/n
_cod_database_code 7005687

loop_
_symmetry_equiv_pos_as_xyz
'x, y, z'
'-x+1/2, y+1/2, -z+1/2'
'-x, -y, -z'
'x-1/2, -y-1/2, z-1/2'

loop_
_atom_site_label
_atom_site_type_symbol
_atom_site_fract_x
_atom_site_fract_y
_atom_site_fract_z
_atom_site_U_iso_or_equiv
_atom_site_adp_type
_atom_site_occupancy
_atom_site_symmetry_multiplicity
_atom_site_calc_flag
_atom_site_refinement_flags
_atom_site_disorder_assembly
_atom_site_disorder_group
P1 P 0.14494(7) 0.03911(4) 0.17946(4) 0.0528(2) Uani 1 1 d . . .
F1 F 0.6015(2) -0.18563(13) 0.14284(11) 0.0941(6) Uani 1 1 d . . .
F2 F 0.8540(2) -0.23914(15) 0.19284(13) 0.1124(7) Uani 1 1 d . . .
F3 F 1.0249(2) -0.33018(14) 0.10390(15) 0.1130(8) Uani 1 1 d . . .
F4 F 0.9321(2) -0.36967(13) -0.03653(14) 0.1056(7) Uani 1 1 d . . .
F5 F 0.67711(19) -0.31920(11) -0.08731(11) 0.0848(5) Uani 1 1 d . . .
F6 F 0.4552(2) -0.38450(10) 0.06573(10) 0.0805(5) Uani 1 1 d . . .
F7 F 0.3101(2) -0.51332(10) 0.01924(12) 0.0934(6) Uani 1 1 d . . .
F8 F 0.1445(2) -0.50700(12) -0.10753(12) 0.0937(6) Uani 1 1 d . . .
F9 F 0.1352(2) -0.36844(13) -0.18942(11) 0.0981(6) Uani 1 1 d . . .
F10 F 0.2804(2) -0.23639(11) -0.14385(10) 0.0825(5) Uani 1 1 d . . .
F11 F 0.3141(2) -0.25035(9) 0.12703(9) 0.0772(5) Uani 1 1 d . . .
F12 F 0.1700(2) -0.14310(10) 0.20270(9) 0.0800(5) Uani 1 1 d . . .
F13 F 0.27899(17) 0.05558(9) 0.01955(8) 0.0638(4) Uani 1 1 d . . .
F14 F 0.41319(16) -0.05161(9) -0.05585(8) 0.0629(4) Uani 1 1 d . . .
C1 C 0.6247(3) -0.24988(15) 0.02448(16) 0.0598(7) Uani 1 1 d . . .
C2 C 0.6786(3) -0.23181(18) 0.09548(17) 0.0679(7) Uani 1 1 d . . .
C3 C 0.8102(4) -0.2582(2) 0.12280(19) 0.0777(9) Uani 1 1 d . . .
C4 C 0.8960(3) -0.3046(2) 0.0781(2) 0.0795(9) Uani 1 1 d . . .
C5 C 0.8495(3) -0.32413(18) 0.0077(2) 0.0752(8) Uani 1 1 d . . .
C6 C 0.7170(3) -0.29710(17) -0.01705(18) 0.0662(7) Uani 1 1 d . . .
C7 C 0.3760(3) -0.30323(15) -0.03674(14) 0.0556(6) Uani 1 1 d . . .
C8 C 0.3765(3) -0.37622(16) 0.00186(15) 0.0595(7) Uani 1 1 d . . .
C9 C 0.3025(3) -0.44414(17) -0.02080(17) 0.0662(7) Uani 1 1 d . . .
C10 C 0.2203(3) -0.44148(18) -0.08535(18) 0.0677(8) Uani 1 1 d . . .
C11 C 0.2147(3) -0.37128(19) -0.12590(16) 0.0679(8) Uani 1 1 d . . .
C12 C 0.2909(3) -0.30434(17) -0.10123(15) 0.0609(7) Uani 1 1 d . . .
C13 C 0.3770(3) -0.15745(15) 0.03250(14) 0.0523(6) Uani 1 1 d . . .
C14 C 0.3064(3) -0.17419(15) 0.09828(15) 0.0583(6) Uani 1 1 d . . .
C15 C 0.2321(3) -0.11808(16) 0.13903(14) 0.0579(6) Uani 1 1 d . . .
C16 C 0.2195(3) -0.03690(15) 0.11684(13) 0.0513(6) Uani 1 1 d . . .
C17 C 0.2846(3) -0.01980(14) 0.04891(13) 0.0501(6) Uani 1 1 d . . .
C18 C 0.3571(3) -0.07780(15) 0.00945(13) 0.0505(6) Uani 1 1 d . . .
C19 C 0.1186(3) 0.13531(16) 0.12945(15) 0.0614(7) Uani 1 1 d . . .
H19A H 0.2084 0.1465 0.1037 0.074 Uiso 1 1 calc R . .
C20 C 0.0938(4) 0.20741(19) 0.18245(19) 0.0860(10) Uani 1 1 d . . .
H20A H 0.0813 0.2563 0.1536 0.129 Uiso 1 1 calc R . .
H20B H 0.1752 0.2134 0.2157 0.129 Uiso 1 1 calc R . .
H20C H 0.0094 0.1976 0.2111 0.129 Uiso 1 1 calc R . .
C21 C 0.0012(4) 0.13044(19) 0.06862(18) 0.0757(8) Uani 1 1 d . . .
H21A H -0.0075 0.1821 0.0439 0.113 Uiso 1 1 calc R . .
H21B H -0.0884 0.1166 0.0910 0.113 Uiso 1 1 calc R . .
H21C H 0.0259 0.0895 0.0327 0.113 Uiso 1 1 calc R . .
C22 C -0.0216(3) -0.00107(18) 0.21785(16) 0.0664(7) Uani 1 1 d . . .
H22A H 0.0062 -0.0452 0.2521 0.080 Uiso 1 1 calc R . .
C23 C -0.1215(4) -0.0386(2) 0.1588(2) 0.0885(10) Uani 1 1 d . . .
H23A H -0.2063 -0.0586 0.1824 0.133 Uiso 1 1 calc R . .
H23B H -0.0734 -0.0827 0.1346 0.133 Uiso 1 1 calc R . .
H23C H -0.1478 0.0019 0.1224 0.133 Uiso 1 1 calc R . .
C24 C -0.1005(4) 0.0623(3) 0.2651(2) 0.0982(11) Uani 1 1 d . . .
H24A H -0.1866 0.0388 0.2842 0.147 Uiso 1 1 calc R . .
H24B H -0.1245 0.1085 0.2345 0.147 Uiso 1 1 calc R . .
H24C H -0.0395 0.0793 0.3061 0.147 Uiso 1 1 calc R . .
C25 C 0.2777(3) 0.05683(19) 0.25435(15) 0.0673(7) Uani 1 1 d . . .
H25A H 0.2412 0.1016 0.2849 0.081 Uiso 1 1 calc R . .
C26 C 0.4188(4) 0.0859(3) 0.2211(2) 0.1068(14) Uani 1 1 d . . .
H26A H 0.4876 0.0956 0.2608 0.160 Uiso 1 1 calc R . .
H26B H 0.4025 0.1354 0.1938 0.160 Uiso 1 1 calc R . .
H26C H 0.4549 0.0451 0.1880 0.160 Uiso 1 1 calc R . .
C27 C 0.3004(4) -0.0148(3) 0.3063(2) 0.0986(12) Uani 1 1 d . . .
H27A H 0.3706 -0.0009 0.3442 0.148 Uiso 1 1 calc R . .
H27B H 0.3337 -0.0606 0.2782 0.148 Uiso 1 1 calc R . .
H27C H 0.2115 -0.0283 0.3295 0.148 Uiso 1 1 calc R . .
B1 B 0.4717(3) -0.22248(18) -0.01521(17) 0.0563(7) Uani 1 1 d . . .
H1 H 0.515(3) -0.191(2) -0.0784(19) 0.096 Uiso 1 1 d . . .

loop_
_atom_site_aniso_label
_atom_site_aniso_U_11
_atom_site_aniso_U_22
_atom_site_aniso_U_33
_atom_site_aniso_U_23
_atom_site_aniso_U_13
_atom_site_aniso_U_12
P1 0.0543(4) 0.0566(4) 0.0474(4) -0.0004(3) 0.0005(3) 0.0002(3)
F1 0.0889(13) 0.1117(15) 0.0812(12) -0.0310(11) -0.0136(10) 0.0184(11)
F2 0.1064(15) 0.1294(18) 0.0999(15) -0.0011(13) -0.0365(13) 0.0077(13)
F3 0.0671(12) 0.1144(16) 0.157(2) 0.0282(15) -0.0177(12) 0.0110(11)
F4 0.0742(12) 0.0998(15) 0.1439(19) -0.0053(13) 0.0314(12) 0.0198(11)
F5 0.0793(11) 0.0899(13) 0.0856(12) -0.0210(10) 0.0128(9) 0.0058(9)
F6 0.0997(13) 0.0669(10) 0.0743(11) 0.0122(8) -0.0169(9) -0.0106(9)
F7 0.1153(15) 0.0569(10) 0.1080(15) 0.0097(10) 0.0035(12) -0.0166(10)
F8 0.0854(12) 0.0799(12) 0.1157(15) -0.0295(11) 0.0002(11) -0.0231(10)
F9 0.0960(14) 0.1104(15) 0.0868(13) -0.0186(11) -0.0306(11) -0.0011(11)
F10 0.0954(13) 0.0762(11) 0.0753(11) 0.0062(9) -0.0152(9) 0.0073(9)
F11 0.1027(13) 0.0521(9) 0.0774(11) 0.0134(8) 0.0175(9) 0.0045(8)
F12 0.1033(13) 0.0693(10) 0.0684(10) 0.0163(8) 0.0287(9) 0.0052(9)
F13 0.0803(10) 0.0514(8) 0.0600(9) 0.0091(7) 0.0110(7) 0.0051(7)
F14 0.0729(10) 0.0609(9) 0.0554(8) 0.0062(7) 0.0134(7) 0.0021(7)
C1 0.0596(16) 0.0467(14) 0.0733(18) -0.0005(12) 0.0049(13) -0.0064(12)
C2 0.0687(18) 0.0606(17) 0.0743(19) -0.0031(14) 0.0007(15) 0.0004(14)
C3 0.075(2) 0.071(2) 0.086(2) 0.0099(17) -0.0157(18) -0.0082(16)
C4 0.0563(18) 0.0670(19) 0.115(3) 0.0171(19) -0.0038(18) -0.0002(14)
C5 0.0592(18) 0.0622(18) 0.105(3) 0.0048(17) 0.0151(17) 0.0009(14)
C6 0.0635(17) 0.0565(16) 0.0788(19) -0.0048(14) 0.0107(14) -0.0077(13)
C7 0.0569(15) 0.0520(14) 0.0580(15) -0.0072(12) 0.0036(12) 0.0019(11)
C8 0.0646(16) 0.0551(15) 0.0587(16) -0.0027(12) 0.0012(13) -0.0013(12)
C9 0.0683(18) 0.0529(16) 0.0778(19) -0.0017(14) 0.0102(15) -0.0021(13)
C10 0.0600(16) 0.0636(18) 0.080(2) -0.0190(15) 0.0069(14) -0.0075(13)
C11 0.0594(17) 0.079(2) 0.0645(17) -0.0166(15) -0.0053(14) 0.0044(14)
C12 0.0636(16) 0.0571(16) 0.0622(16) -0.0039(13) 0.0007(13) 0.0067(13)
C13 0.0519(14) 0.0519(14) 0.0529(14) -0.0005(11) -0.0023(11) -0.0059(11)
C14 0.0681(16) 0.0444(14) 0.0625(16) 0.0058(12) 0.0003(13) -0.0014(12)
C15 0.0629(16) 0.0578(15) 0.0531(15) 0.0066(12) 0.0053(12) -0.0025(12)
C16 0.0520(14) 0.0514(14) 0.0504(13) 0.0026(11) -0.0021(11) -0.0013(11)
C17 0.0526(14) 0.0462(13) 0.0514(14) 0.0052(11) -0.0044(11) -0.0029(10)
C18 0.0499(13) 0.0539(14) 0.0477(13) 0.0011(11) 0.0014(10) -0.0040(11)
C19 0.0720(18) 0.0543(15) 0.0579(15) -0.0016(12) 0.0031(13) 0.0017(13)
C20 0.113(3) 0.0621(19) 0.084(2) -0.0092(16) 0.0117(19) 0.0086(17)
C21 0.084(2) 0.0705(19) 0.0725(19) 0.0102(15) -0.0127(16) 0.0062(15)
C22 0.0577(16) 0.0768(19) 0.0649(17) 0.0070(14) 0.0108(13) -0.0008(14)
C23 0.0674(19) 0.093(2) 0.105(3) 0.000(2) -0.0006(18) -0.0184(17)
C24 0.085(2) 0.112(3) 0.098(3) -0.004(2) 0.035(2) 0.004(2)
C25 0.0637(17) 0.087(2) 0.0506(14) -0.0050(14) -0.0054(12) -0.0012(14)
C26 0.076(2) 0.168(4) 0.075(2) -0.003(2) -0.0113(18) -0.042(2)
C27 0.091(2) 0.129(3) 0.075(2) 0.020(2) -0.0264(19) 0.002(2)
B1 0.0631(18) 0.0482(16) 0.0576(17) -0.0006(13) 0.0035(14) -0.0019(13)

loop_
_atom_type_symbol
_atom_type_description
_atom_type_scat_dispersion_real
_atom_type_scat_dispersion_imag
_atom_type_scat_source
C C 0.0033 0.0016 'International Tables Vol C Tables 4.2.6.8 and 6.1.1.4'
H H 0.0000 0.0000 'International Tables Vol C Tables 4.2.6.8 and 6.1.1.4'
B B 0.0013 0.0007 'International Tables Vol C Tables 4.2.6.8 and 6.1.1.4'
F F 0.0171 0.0103 'International Tables Vol C Tables 4.2.6.8 and 6.1.1.4'
P P 0.1023 0.0942 'International Tables Vol C Tables 4.2.6.8 and 6.1.1.4'

loop_
_geom_angle_atom_site_label_1
_geom_angle_atom_site_label_2
_geom_angle_atom_site_label_3
_geom_angle
_geom_angle_site_symmetry_1
_geom_angle_site_symmetry_3
_geom_angle_publ_flag
C16 P1 C25 107.30(13) . . ?
C16 P1 C19 110.03(12) . . ?
C25 P1 C19 107.57(13) . . ?
C16 P1 C22 108.50(13) . . ?
C25 P1 C22 110.53(13) . . ?
C19 P1 C22 112.77(14) . . ?
C6 C1 C2 113.0(3) . . ?
C6 C1 B1 117.8(2) . . ?
C2 C1 B1 129.2(3) . . ?
F1 C2 C3 115.8(3) . . ?
F1 C2 C1 120.2(3) . . ?
C3 C2 C1 124.1(3) . . ?
F2 C3 C4 120.0(3) . . ?
F2 C3 C2 120.5(3) . . ?
C4 C3 C2 119.5(3) . . ?
F3 C4 C5 120.7(3) . . ?
F3 C4 C3 120.0(3) . . ?
C5 C4 C3 119.3(3) . . ?
F4 C5 C4 119.9(3) . . ?
F4 C5 C6 120.8(3) . . ?
C4 C5 C6 119.3(3) . . ?
F5 C6 C5 116.2(3) . . ?
F5 C6 C1 119.0(3) . . ?
C5 C6 C1 124.8(3) . . ?
C8 C7 C12 113.5(2) . . ?
C8 C7 B1 126.0(2) . . ?
C12 C7 B1 120.4(2) . . ?
F6 C8 C9 115.5(2) . . ?
F6 C8 C7 120.3(2) . . ?
C9 C8 C7 124.2(3) . . ?
F7 C9 C8 120.7(3) . . ?
F7 C9 C10 119.8(3) . . ?
C8 C9 C10 119.5(3) . . ?
F8 C10 C11 120.5(3) . . ?
F8 C10 C9 120.3(3) . . ?
C11 C10 C9 119.2(3) . . ?
F9 C11 C10 119.5(3) . . ?
F9 C11 C12 121.0(3) . . ?
C10 C11 C12 119.5(3) . . ?
F10 C12 C11 116.6(2) . . ?
F10 C12 C7 119.4(2) . . ?
C11 C12 C7 124.0(3) . . ?
C14 C13 C18 112.2(2) . . ?
C14 C13 B1 125.5(2) . . ?
C18 C13 B1 122.3(2) . . ?
F11 C14 C15 116.4(2) . . ?
F11 C14 C13 118.9(2) . . ?
C15 C14 C13 124.7(2) . . ?
F12 C15 C14 118.1(2) . . ?
F12 C15 C16 119.7(2) . . ?
C14 C15 C16 122.2(2) . . ?
C17 C16 C15 113.8(2) . . ?
C17 C16 P1 124.88(19) . . ?
C15 C16 P1 120.82(19) . . ?
F13 C17 C18 117.1(2) . . ?
F13 C17 C16 120.7(2) . . ?
C18 C17 C16 122.2(2) . . ?
F14 C18 C17 115.0(2) . . ?
F14 C18 C13 120.3(2) . . ?
C17 C18 C13 124.7(2) . . ?
C21 C19 C20 111.3(2) . . ?
C21 C19 P1 112.89(19) . . ?
C20 C19 P1 112.7(2) . . ?
C23 C22 C24 111.2(3) . . ?
C23 C22 P1 113.5(2) . . ?
C24 C22 P1 112.2(2) . . ?
C27 C25 C26 111.7(3) . . ?
C27 C25 P1 114.2(2) . . ?
C26 C25 P1 110.0(2) . . ?
C13 B1 C7 110.7(2) . . ?
C13 B1 C1 115.3(2) . . ?
C7 B1 C1 110.1(2) . . ?

loop_
_geom_bond_atom_site_label_1
_geom_bond_atom_site_label_2
_geom_bond_distance
_geom_bond_site_symmetry_2
_geom_bond_publ_flag
P1 C16 1.823(3) . ?
P1 C25 1.828(3) . ?
P1 C19 1.831(3) . ?
P1 C22 1.832(3) . ?
F1 C2 1.353(3) . ?
F2 C3 1.346(4) . ?
F3 C4 1.346(4) . ?
F4 C5 1.342(4) . ?
F5 C6 1.352(3) . ?
F6 C8 1.352(3) . ?
F7 C9 1.345(3) . ?
F8 C10 1.344(3) . ?
F9 C11 1.344(3) . ?
F10 C12 1.354(3) . ?
F11 C14 1.355(3) . ?
F12 C15 1.349(3) . ?
F13 C17 1.346(3) . ?
F14 C18 1.356(3) . ?
C1 C6 1.385(4) . ?
C1 C2 1.388(4) . ?
C1 B1 1.643(4) . ?
C2 C3 1.382(4) . ?
C3 C4 1.372(5) . ?
C4 C5 1.360(5) . ?
C5 C6 1.377(4) . ?
C7 C8 1.384(4) . ?
C7 C12 1.386(4) . ?
C7 B1 1.642(4) . ?
C8 C9 1.370(4) . ?
C9 C10 1.373(4) . ?
C10 C11 1.363(4) . ?
C11 C12 1.378(4) . ?
C13 C14 1.384(4) . ?
C13 C18 1.384(3) . ?
C13 B1 1.636(4) . ?
C14 C15 1.371(4) . ?
C15 C16 1.397(4) . ?
C16 C17 1.395(3) . ?
C17 C18 1.371(3) . ?
C19 C21 1.530(4) . ?
C19 C20 1.537(4) . ?
C22 C23 1.524(4) . ?
C22 C24 1.536(4) . ?
C25 C27 1.511(5) . ?
C25 C26 1.530(5) . ?
